data_4031194
loop_
_publ_author_name
'Burns, J.H.'
'Baybarz, R.D.'
'Peterson, J.R.'

_publ_section_title
;
 Hexagonal and orthorhombic crystal structures of californium trichloride
;
_journal_name_full 'Journal of Inorganic and Nuclear Chemistry'
_journal_page_first 1171
_journal_page_last 1177
_journal_volume 35
_journal_year 1973
_chemical_formula_sum 'Cf Cl3'
_space_group_IT_number 63
_symmetry_space_group_name_Hall '-C 2c 2'
_symmetry_space_group_name_H-M 'C m c m'
_cell_angle_alpha 90
_cell_angle_beta 90
_cell_angle_gamma 90
_cell_formula_units_Z 4
_cell_length_a 3.869
_cell_length_b 11.748
_cell_length_c 8.561
_cell_volume 389.123
_citation_journal_id_ASTM JINCAO
_cod_data_source_file Burns_JINCAO_1973_1427.cif
_cod_data_source_block Cf1Cl3
_cod_original_cell_volume 389.1232
_cod_original_formula_sum 'Cf1 Cl3'
_cod_database_code 4031194

loop_
_symmetry_equiv_pos_as_xyz
x,y,z
-x,-y,z+1/2
x,-y,-z
-x,y,-z+1/2
-x,-y,-z
x,y,-z-1/2
-x,y,z
x,-y,z-1/2
x+1/2,y+1/2,z
-x+1/2,-y+1/2,z+1/2
x+1/2,-y+1/2,-z
-x+1/2,y+1/2,-z+1/2
-x+1/2,-y+1/2,-z
x+1/2,y+1/2,-z-1/2
-x+1/2,y+1/2,z
x+1/2,-y+1/2,z-1/2

loop_
_atom_site_label
_atom_site_type_symbol
_atom_site_fract_x
_atom_site_fract_y
_atom_site_fract_z
_atom_site_occupancy
_atom_site_U_iso_or_equiv
Cf1 Cf+3 0 0.2434 0.25 1 0.0
Cl1 Cl-1 0 0.5843 0.25 1 0.0
Cl2 Cl-1 0 0.1466 0.5667 1 0.0
